data_4326755
loop_
_publ_author_name
'Ting Zhu'
'Truman C. Wambach'
'Michael D. Fryzuk'

_publ_contact_author_email fryzuk@chem.ubc.ca
_publ_contact_author_name 'Michael D. Fryzuk'
_publ_section_title
;
 New Cyclopentenyl-Linked [NPN] Ligands and Their Coordination Chemistry
 with Zirconium: Synthesis of a Dinuclear Side-On-Bound Dinitrogen Complex
;
_journal_name_full 'Inorganic Chemistry'
_journal_page_first 11212
_journal_page_last 11221
_journal_paper_doi 10.1021/ic201762r
_journal_volume 50
_journal_year 2011
_chemical_formula_moiety C84H110N6O5P2Zr2
_chemical_formula_sum 'C38 H47 N3 O1.5 P Zr'
_chemical_formula_weight 691.98
_chemical_name_common {Cy5[NPN]DMPZr(THF)}2(mu-eta2:eta2-N2)
_chemical_name_systematic
;
 ?
;
_space_group_IT_number 15
_symmetry_cell_setting monoclinic
_symmetry_space_group_name_Hall '-C 2yc'
_symmetry_space_group_name_H-M 'C 1 2/c 1'
_atom_sites_solution_hydrogens geom
_atom_sites_solution_primary direct
_atom_sites_solution_secondary difmap
_audit_creation_method SHELXL-97
_cell_angle_alpha 90.00
_cell_angle_beta 107.6160(10)
_cell_angle_gamma 90.00
_cell_formula_units_Z 8
_cell_length_a 25.1464(7)
_cell_length_b 17.1479(5)
_cell_length_c 18.2636(5)
_cell_measurement_reflns_used 9956
_cell_measurement_temperature 173(2)
_cell_measurement_theta_max 27.842
_cell_measurement_theta_min 2.375
_cell_volume 7506.1(4)
_computing_structure_refinement 'SHELXL-97 (Sheldrick, 1997)'
_diffrn_ambient_temperature 173(2)
_diffrn_measured_fraction_theta_full 0.997
_diffrn_measured_fraction_theta_max 0.997
_diffrn_measurement_device_type 'Bruker x8 APEX II'
_diffrn_measurement_method 'area detector'
_diffrn_radiation_monochromator graphite
_diffrn_radiation_source 'fine-focus sealed tube'
_diffrn_radiation_type MoK\a
_diffrn_radiation_wavelength 0.71073
_diffrn_reflns_av_R_equivalents 0.0289
_diffrn_reflns_av_sigmaI/netI 0.0305
_diffrn_reflns_limit_h_max 33
_diffrn_reflns_limit_h_min -32
_diffrn_reflns_limit_k_max 22
_diffrn_reflns_limit_k_min -22
_diffrn_reflns_limit_l_max 24
_diffrn_reflns_limit_l_min -23
_diffrn_reflns_number 33430
_diffrn_reflns_theta_full 27.91
_diffrn_reflns_theta_max 27.91
_diffrn_reflns_theta_min 1.70
_exptl_absorpt_coefficient_mu 0.368
_exptl_absorpt_correction_T_max 0.9300
_exptl_absorpt_correction_T_min 0.8667
_exptl_absorpt_correction_type multi-scan
_exptl_crystal_colour black
_exptl_crystal_density_diffrn 1.225
_exptl_crystal_description prism
_exptl_crystal_F_000 2904
_exptl_crystal_size_max 0.40
_exptl_crystal_size_mid 0.30
_exptl_crystal_size_min 0.20
_refine_diff_density_max 0.837
_refine_diff_density_min -0.919
_refine_diff_density_rms 0.226
_refine_ls_extinction_method none
_refine_ls_goodness_of_fit_ref 1.132
_refine_ls_hydrogen_treatment mixed
_refine_ls_matrix_type full
_refine_ls_number_parameters 453
_refine_ls_number_reflns 8934
_refine_ls_number_restraints 636
_refine_ls_restrained_S_all 1.113
_refine_ls_R_factor_all 0.0578
_refine_ls_R_factor_gt 0.0389
_refine_ls_shift/su_max 0.001
_refine_ls_shift/su_mean 0.000
_refine_ls_structure_factor_coef Fsqd
_refine_ls_weighting_details 'calc w=1/[\s^2^(Fo^2^)+(0.0734P)^2^+9.8737P] where P=(Fo^2^+2Fc^2^)/3'
_refine_ls_weighting_scheme calc
_refine_ls_wR_factor_gt 0.1113
_refine_ls_wR_factor_ref 0.1326
_reflns_number_gt 7182
_reflns_number_total 8934
_reflns_threshold_expression >2sigma(I)
_cod_data_source_file ic201762r_si_002_8.cif
_cod_data_source_block mf771a
_cod_original_sg_symbol_Hall -P2n2ac
_cod_original_sg_symbol_H-M 'C 2/c'
_cod_original_formula_sum 'C38 H47 N3 O1.50 P Zr'
_cod_database_code 4326755

loop_
_symmetry_equiv_pos_as_xyz
'x, y, z'
'-x, y, -z+1/2'
'x+1/2, y+1/2, z'
'-x+1/2, y+1/2, -z+1/2'
'-x, -y, -z'
'x, -y, z-1/2'
'-x+1/2, -y+1/2, -z'
'x+1/2, -y+1/2, z-1/2'

loop_
_atom_site_label
_atom_site_type_symbol
_atom_site_fract_x
_atom_site_fract_y
_atom_site_fract_z
_atom_site_U_iso_or_equiv
_atom_site_adp_type
_atom_site_occupancy
_atom_site_symmetry_multiplicity
_atom_site_calc_flag
_atom_site_refinement_flags
_atom_site_disorder_assembly
_atom_site_disorder_group
C1 C 0.60251(11) 0.37647(15) 0.60016(15) 0.0245(5) Uani 1 1 d U . .
C2 C 0.57633(11) 0.32528(16) 0.54413(14) 0.0256(5) Uani 1 1 d U . .
C3 C 0.58978(13) 0.34027(18) 0.47022(16) 0.0334(6) Uani 1 1 d U . .
H3A H 0.5562 0.3410 0.4266 0.040 Uiso 1 1 calc R . .
H3B H 0.6151 0.3011 0.4616 0.040 Uiso 1 1 calc R . .
C4 C 0.61750(16) 0.4206(2) 0.48370(18) 0.0457(8) Uani 1 1 d U . .
H4A H 0.6499 0.4213 0.4654 0.055 Uiso 1 1 calc R . .
H4B H 0.5916 0.4603 0.4563 0.055 Uiso 1 1 calc R . .
C5 C 0.63469(14) 0.43608(19) 0.56948(17) 0.0390(7) Uani 1 1 d U . .
H5A H 0.6746 0.4291 0.5923 0.047 Uiso 1 1 calc R . .
H5B H 0.6248 0.4887 0.5800 0.047 Uiso 1 1 calc R . .
C6 C 0.61851(12) 0.44766(16) 0.71680(15) 0.0276(6) Uani 1 1 d U . .
C7 C 0.67372(13) 0.46264(19) 0.76171(16) 0.0367(7) Uani 1 1 d U . .
C8 C 0.68498(16) 0.5327(2) 0.80249(18) 0.0482(9) Uani 1 1 d U . .
H8 H 0.7213 0.5432 0.8326 0.058 Uiso 1 1 calc R . .
C9 C 0.64377(18) 0.5863(2) 0.79922(19) 0.0522(10) Uani 1 1 d U . .
H9 H 0.6521 0.6322 0.8275 0.063 Uiso 1 1 calc R . .
C10 C 0.59042(17) 0.57193(19) 0.7541(2) 0.0460(8) Uani 1 1 d U . .
H10 H 0.5627 0.6087 0.7517 0.055 Uiso 1 1 calc R . .
C11 C 0.57681(13) 0.50348(17) 0.71189(16) 0.0335(6) Uani 1 1 d U . .
C12 C 0.72032(14) 0.4065(2) 0.7650(2) 0.0537(9) Uani 1 1 d U . .
H12A H 0.7080 0.3542 0.7695 0.080 Uiso 1 1 calc R . .
H12B H 0.7518 0.4184 0.8087 0.080 Uiso 1 1 calc R . .
H12C H 0.7309 0.4110 0.7189 0.080 Uiso 1 1 calc R . .
C13 C 0.51836(14) 0.4894(2) 0.6602(2) 0.0457(8) Uani 1 1 d U . .
H13A H 0.4950 0.5324 0.6642 0.069 Uiso 1 1 calc R . .
H13B H 0.5041 0.4423 0.6755 0.069 Uiso 1 1 calc R . .
H13C H 0.5188 0.4845 0.6081 0.069 Uiso 1 1 calc R . .
C14 C 0.46715(11) 0.25272(16) 0.50043(14) 0.0257(5) Uani 1 1 d U . .
C15 C 0.44641(12) 0.31811(17) 0.45519(15) 0.0308(6) Uani 1 1 d U . .
H15 H 0.4686 0.3624 0.4597 0.037 Uiso 1 1 calc R . .
C16 C 0.39315(13) 0.3175(2) 0.40372(17) 0.0401(7) Uani 1 1 d U . .
H16 H 0.3798 0.3612 0.3736 0.048 Uiso 1 1 calc R . .
C17 C 0.35987(15) 0.2526(2) 0.3969(2) 0.0487(9) Uani 1 1 d U . .
H17 H 0.3242 0.2524 0.3621 0.058 Uiso 1 1 calc R . .
C18 C 0.37934(15) 0.1879(2) 0.4415(2) 0.0521(9) Uani 1 1 d U . .
H18 H 0.3567 0.1442 0.4371 0.062 Uiso 1 1 calc R . .
C19 C 0.43290(13) 0.18797(18) 0.49319(18) 0.0380(7) Uani 1 1 d U . .
H19 H 0.4459 0.1441 0.5232 0.046 Uiso 1 1 calc R . .
C20 C 0.59113(11) 0.12511(15) 0.63677(14) 0.0242(5) Uani 1 1 d U . .
C21 C 0.56307(11) 0.15712(15) 0.56821(14) 0.0255(5) Uani 1 1 d U C .
C25 C 0.64161(11) 0.12229(15) 0.77002(14) 0.0234(5) Uani 1 1 d U . .
C26 C 0.69811(11) 0.12891(16) 0.77424(16) 0.0286(6) Uani 1 1 d U . .
C27 C 0.73794(12) 0.09104(18) 0.83323(18) 0.0355(7) Uani 1 1 d U . .
H27 H 0.7754 0.0943 0.8359 0.043 Uiso 1 1 calc R C .
C28 C 0.72257(13) 0.0487(2) 0.88791(17) 0.0391(7) Uani 1 1 d U . .
H28 H 0.7496 0.0235 0.9269 0.047 Uiso 1 1 calc R . .
C29 C 0.66757(13) 0.04374(19) 0.88483(17) 0.0372(7) Uani 1 1 d U . .
H29 H 0.6578 0.0159 0.9225 0.045 Uiso 1 1 calc R C .
C30 C 0.62571(11) 0.08005(16) 0.82563(15) 0.0281(5) Uani 1 1 d U . .
C31 C 0.71556(14) 0.1779(2) 0.7169(2) 0.0429(8) Uani 1 1 d U . .
H31A H 0.7555 0.1809 0.7318 0.064 Uiso 1 1 calc R C .
H31B H 0.7003 0.2294 0.7155 0.064 Uiso 1 1 calc R . .
H31C H 0.7020 0.1545 0.6670 0.064 Uiso 1 1 calc R . .
C32 C 0.56562(13) 0.0708(2) 0.82016(19) 0.0394(7) Uani 1 1 d U . .
H32A H 0.5502 0.1207 0.8260 0.059 Uiso 1 1 calc R C .
H32B H 0.5623 0.0364 0.8600 0.059 Uiso 1 1 calc R . .
H32C H 0.5457 0.0492 0.7710 0.059 Uiso 1 1 calc R . .
O1 O 0.63383(7) 0.31093(11) 0.84126(10) 0.0249(4) Uani 1 1 d DU . .
C33 C 0.67740(16) 0.2677(2) 0.8957(2) 0.0495(10) Uani 1 1 d DU . .
H33A H 0.7037 0.2472 0.8711 0.059 Uiso 1 1 calc R . .
H33B H 0.6617 0.2244 0.9164 0.059 Uiso 1 1 calc R . .
C34 C 0.70626(14) 0.3243(2) 0.95899(19) 0.0436(8) Uani 1 1 d DU . .
H34A H 0.7423 0.3396 0.9546 0.052 Uiso 1 1 calc R . .
H34B H 0.7116 0.3010 1.0091 0.052 Uiso 1 1 calc R . .
C35 C 0.66734(11) 0.39437(17) 0.94755(16) 0.0309(6) Uani 1 1 d DU . .
H35A H 0.6596 0.4076 0.9950 0.037 Uiso 1 1 calc R . .
H35B H 0.6836 0.4394 0.9301 0.037 Uiso 1 1 calc R . .
C36 C 0.61477(11) 0.36840(17) 0.88697(15) 0.0297(6) Uani 1 1 d DU . .
H36A H 0.5887 0.3451 0.9104 0.036 Uiso 1 1 calc R . .
H36B H 0.5967 0.4121 0.8554 0.036 Uiso 1 1 calc R . .
N1 N 0.60325(9) 0.37529(13) 0.67639(12) 0.0238(4) Uani 1 1 d U . .
N2 N 0.60020(9) 0.15985(13) 0.70860(12) 0.0236(4) Uani 1 1 d U . .
N3 N 0.48480(9) 0.27545(13) 0.70752(11) 0.0223(4) Uani 1 1 d U . .
P1 P 0.53601(3) 0.25224(4) 0.57056(4) 0.02168(14) Uani 1 1 d U . .
Zr1 Zr 0.568013(9) 0.275151(13) 0.724764(12) 0.01750(8) Uani 1 1 d U . .
O10 O 0.5156(8) 0.7428(9) 0.7743(11) 0.235(8) Uiso 0.50 1 d PDU . 1
C100 C 0.5298(10) 0.7890(9) 0.7152(12) 0.167(7) Uiso 0.50 1 d PDU A 1
H10A H 0.5685 0.7808 0.7179 0.201 Uiso 0.50 1 calc PR A 1
H10B H 0.5064 0.7743 0.6644 0.201 Uiso 0.50 1 calc PR A 1
C101 C 0.5207(6) 0.8672(8) 0.7304(10) 0.136(6) Uiso 0.50 1 d PDU . 1
H10C H 0.5077 0.8965 0.6829 0.163 Uiso 0.50 1 calc PR . 1
H10D H 0.5550 0.8908 0.7623 0.163 Uiso 0.50 1 calc PR . 1
O30 O 0.6208(12) 0.7779(14) 0.8370(17) 0.365(14) Uiso 0.50 1 d PDU B 2
C301 C 0.5660(9) 0.8013(13) 0.7962(14) 0.177(8) Uiso 0.50 1 d PDU B 2
H30A H 0.5480 0.8238 0.8314 0.212 Uiso 0.50 1 calc PR B 2
H30B H 0.5444 0.7565 0.7716 0.212 Uiso 0.50 1 calc PR B 2
C302 C 0.5683(10) 0.8588(16) 0.7385(14) 0.235(11) Uiso 0.50 1 d PDU B 2
H30C H 0.5437 0.9023 0.7385 0.282 Uiso 0.50 1 calc PR B 2
H30D H 0.5576 0.8356 0.6877 0.282 Uiso 0.50 1 calc PR B 2
C303 C 0.6292(11) 0.8854(15) 0.7620(16) 0.255(12) Uiso 0.50 1 d PDU B 2
H30E H 0.6313 0.9407 0.7735 0.306 Uiso 0.50 1 calc PR B 2
H30F H 0.6446 0.8766 0.7200 0.306 Uiso 0.50 1 calc PR B 2
C304 C 0.6644(10) 0.837(2) 0.8363(19) 0.340(16) Uiso 0.50 1 d PDU B 2
H30G H 0.6976 0.8138 0.8291 0.408 Uiso 0.50 1 calc PR B 2
H30H H 0.6746 0.8692 0.8823 0.408 Uiso 0.50 1 calc PR B 2
C22A C 0.5596(16) 0.104(3) 0.503(3) 0.035(2) Uani 0.50 1 d PU C 1
H22A H 0.5697 0.1307 0.4626 0.042 Uiso 0.50 1 calc PR C 1
H22B H 0.5222 0.0829 0.4825 0.042 Uiso 0.50 1 calc PR C 1
C23A C 0.6019(5) 0.0391(7) 0.5392(7) 0.044(2) Uani 0.50 1 d PU C 1
H23A H 0.6375 0.0489 0.5304 0.053 Uiso 0.50 1 calc PR C 1
H23B H 0.5881 -0.0114 0.5178 0.053 Uiso 0.50 1 calc PR C 1
C24A C 0.6079(13) 0.042(2) 0.627(2) 0.032(2) Uani 0.50 1 d PU C 1
H24A H 0.5831 0.0052 0.6401 0.039 Uiso 0.50 1 calc PR C 1
H24B H 0.6459 0.0319 0.6578 0.039 Uiso 0.50 1 calc PR C 1
C22B C 0.5645(16) 0.103(3) 0.500(3) 0.035(2) Uani 0.50 1 d PU C 2
H22C H 0.5282 0.0993 0.4621 0.042 Uiso 0.50 1 calc PR C 2
H22D H 0.5918 0.1204 0.4762 0.042 Uiso 0.50 1 calc PR C 2
C23B C 0.5817(4) 0.0252(6) 0.5428(7) 0.0328(19) Uani 0.50 1 d PU C 2
H23C H 0.5490 -0.0048 0.5425 0.039 Uiso 0.50 1 calc PR C 2
H23D H 0.6040 -0.0053 0.5183 0.039 Uiso 0.50 1 calc PR C 2
C24B C 0.6157(13) 0.046(2) 0.625(2) 0.032(2) Uani 0.50 1 d PU C 2
H24C H 0.6105 0.0077 0.6616 0.039 Uiso 0.50 1 calc PR C 2
H24D H 0.6551 0.0503 0.6305 0.039 Uiso 0.50 1 calc PR C 2
O20 O 0.7550(6) 0.7054(9) 0.9755(9) 0.154(5) Uiso 0.50 1 d PDU D -3
C201 C 0.7177(8) 0.7350(9) 0.9101(9) 0.146(6) Uiso 0.50 1 d PDU D -3
H20A H 0.6826 0.7072 0.8999 0.176 Uiso 0.50 1 calc PR D -3
H20B H 0.7319 0.7262 0.8669 0.176 Uiso 0.50 1 calc PR D -3
C202 C 0.7074(10) 0.8195(10) 0.9160(11) 0.204(9) Uiso 0.50 1 d PDU D -3
H20C H 0.7300 0.8503 0.8920 0.245 Uiso 0.50 1 calc PR D -3
H20D H 0.6684 0.8321 0.8922 0.245 Uiso 0.50 1 calc PR D -3
C203 C 0.7240(9) 0.8332(9) 0.9992(9) 0.146(7) Uiso 0.50 1 d PDU D -3
H20E H 0.6922 0.8518 1.0139 0.176 Uiso 0.50 1 calc PR D -3
H20F H 0.7530 0.8725 1.0133 0.176 Uiso 0.50 1 calc PR D -3
C204 C 0.7472(8) 0.7502(10) 1.0443(9) 0.125(5) Uiso 0.50 1 d PDU D -3
H20G H 0.7820 0.7570 1.0850 0.150 Uiso 0.50 1 calc PR D -3
H20H H 0.7198 0.7257 1.0646 0.150 Uiso 0.50 1 calc PR D -3

loop_
_atom_site_aniso_label
_atom_site_aniso_U_11
_atom_site_aniso_U_22
_atom_site_aniso_U_33
_atom_site_aniso_U_23
_atom_site_aniso_U_13
_atom_site_aniso_U_12
C1 0.0258(13) 0.0245(13) 0.0250(12) 0.0003(10) 0.0105(10) -0.0028(10)
C2 0.0315(14) 0.0245(13) 0.0219(12) -0.0012(10) 0.0097(10) -0.0042(10)
C3 0.0429(17) 0.0349(16) 0.0270(13) -0.0014(11) 0.0174(12) -0.0058(13)
C4 0.063(2) 0.0464(19) 0.0315(15) -0.0016(14) 0.0203(15) -0.0229(17)
C5 0.0522(19) 0.0382(17) 0.0323(15) -0.0043(12) 0.0214(14) -0.0197(14)
C6 0.0347(14) 0.0279(14) 0.0222(12) -0.0027(10) 0.0116(11) -0.0129(11)
C7 0.0398(17) 0.0420(17) 0.0274(13) -0.0006(12) 0.0088(12) -0.0182(14)
C8 0.061(2) 0.051(2) 0.0289(15) -0.0056(14) 0.0090(15) -0.0357(18)
C9 0.091(3) 0.0372(18) 0.0363(17) -0.0148(14) 0.0321(18) -0.0334(19)
C10 0.077(2) 0.0282(16) 0.0455(18) -0.0043(14) 0.0379(18) -0.0076(16)
C11 0.0471(17) 0.0269(14) 0.0311(14) -0.0019(11) 0.0188(13) -0.0070(12)
C12 0.0317(17) 0.064(2) 0.060(2) 0.0013(19) 0.0060(16) -0.0130(16)
C13 0.0426(18) 0.0391(18) 0.057(2) 0.0004(15) 0.0174(16) 0.0065(15)
C14 0.0279(13) 0.0277(13) 0.0196(11) -0.0015(10) 0.0044(10) 0.0008(11)
C15 0.0337(15) 0.0331(15) 0.0259(13) 0.0047(11) 0.0096(11) 0.0025(12)
C16 0.0404(17) 0.0476(19) 0.0299(15) 0.0119(13) 0.0070(13) 0.0096(14)
C17 0.0349(17) 0.056(2) 0.0429(19) -0.0014(16) -0.0073(14) 0.0038(15)
C18 0.0376(18) 0.042(2) 0.062(2) -0.0013(17) -0.0067(16) -0.0087(15)
C19 0.0350(16) 0.0311(16) 0.0385(16) 0.0049(12) -0.0029(13) -0.0025(12)
C20 0.0268(13) 0.0231(13) 0.0228(12) -0.0042(10) 0.0076(10) 0.0001(10)
C21 0.0320(14) 0.0227(13) 0.0210(12) -0.0044(9) 0.0069(10) 0.0000(10)
C25 0.0243(12) 0.0213(12) 0.0230(12) -0.0033(9) 0.0050(10) 0.0043(10)
C26 0.0267(13) 0.0263(13) 0.0336(14) -0.0083(11) 0.0102(11) 0.0016(10)
C27 0.0220(13) 0.0373(16) 0.0431(16) -0.0105(13) 0.0035(12) 0.0042(12)
C28 0.0326(15) 0.0439(18) 0.0313(15) -0.0026(13) -0.0047(12) 0.0116(13)
C29 0.0408(17) 0.0411(17) 0.0261(13) 0.0055(12) 0.0048(12) 0.0056(13)
C30 0.0267(13) 0.0285(14) 0.0266(13) -0.0005(10) 0.0043(10) 0.0019(11)
C31 0.0395(17) 0.0375(17) 0.060(2) 0.0015(15) 0.0273(16) 0.0038(14)
C32 0.0335(16) 0.0440(18) 0.0425(17) 0.0098(14) 0.0144(13) 0.0006(13)
O1 0.0201(8) 0.0316(10) 0.0203(8) -0.0050(7) 0.0019(7) 0.0034(7)
C33 0.050(2) 0.0371(18) 0.0388(17) -0.0129(14) -0.0202(15) 0.0185(15)
C34 0.0355(16) 0.0425(18) 0.0395(16) -0.0156(14) -0.0087(13) 0.0115(14)
C35 0.0293(14) 0.0325(15) 0.0262(13) -0.0068(11) 0.0012(11) 0.0027(11)
C36 0.0245(13) 0.0376(15) 0.0264(13) -0.0098(11) 0.0068(10) 0.0048(11)
N1 0.0264(11) 0.0239(11) 0.0212(10) -0.0031(8) 0.0074(8) -0.0052(9)
N2 0.0261(11) 0.0240(11) 0.0194(10) -0.0010(8) 0.0049(8) 0.0049(9)
N3 0.0205(10) 0.0311(11) 0.0151(10) 0.0011(8) 0.0052(8) 0.0002(8)
P1 0.0258(3) 0.0211(3) 0.0173(3) -0.0009(2) 0.0052(2) -0.0026(2)
Zr1 0.01686(13) 0.01917(13) 0.01631(12) -0.00103(8) 0.00476(9) 0.00020(8)
C22A 0.050(5) 0.0334(18) 0.023(3) -0.0084(18) 0.011(3) 0.002(3)
C23A 0.064(7) 0.034(5) 0.035(4) -0.011(3) 0.015(5) 0.008(5)
C24A 0.042(7) 0.026(3) 0.0297(18) -0.0040(19) 0.012(4) 0.006(4)
C22B 0.050(5) 0.0334(18) 0.023(3) -0.0084(18) 0.011(3) 0.002(3)
C23B 0.037(5) 0.029(4) 0.032(4) -0.010(3) 0.008(4) 0.002(3)
C24B 0.042(7) 0.026(3) 0.0297(18) -0.0040(19) 0.012(4) 0.006(4)

loop_
_atom_type_symbol
_atom_type_description
_atom_type_scat_dispersion_real
_atom_type_scat_dispersion_imag
_atom_type_scat_source
C C 0.0033 0.0016 'International Tables Vol C Tables 4.2.6.8 and 6.1.1.4'
H H 0.0000 0.0000 'International Tables Vol C Tables 4.2.6.8 and 6.1.1.4'
N N 0.0061 0.0033 'International Tables Vol C Tables 4.2.6.8 and 6.1.1.4'
P P 0.1023 0.0942 'International Tables Vol C Tables 4.2.6.8 and 6.1.1.4'
Zr Zr -2.9673 0.5597 'International Tables Vol C Tables 4.2.6.8 and 6.1.1.4'
O O 0.0106 0.0060 'International Tables Vol C Tables 4.2.6.8 and 6.1.1.4'

loop_
_geom_angle_atom_site_label_1
_geom_angle_atom_site_label_2
_geom_angle_atom_site_label_3
_geom_angle
_geom_angle_site_symmetry_1
_geom_angle_site_symmetry_3
C2 C1 N1 127.1(2) . .
C2 C1 C5 110.4(2) . .
N1 C1 C5 122.4(2) . .
C1 C2 C3 112.0(2) . .
C1 C2 P1 116.08(19) . .
C3 C2 P1 131.8(2) . .
C2 C3 C4 102.9(2) . .
C2 C3 H3A 111.2 . .
C4 C3 H3A 111.2 . .
C2 C3 H3B 111.2 . .
C4 C3 H3B 111.2 . .
H3A C3 H3B 109.1 . .
C5 C4 C3 107.3(2) . .
C5 C4 H4A 110.3 . .
C3 C4 H4A 110.3 . .
C5 C4 H4B 110.3 . .
C3 C4 H4B 110.3 . .
H4A C4 H4B 108.5 . .
C1 C5 C4 104.3(2) . .
C1 C5 H5A 110.9 . .
C4 C5 H5A 110.9 . .
C1 C5 H5B 110.9 . .
C4 C5 H5B 110.9 . .
H5A C5 H5B 108.9 . .
C11 C6 C7 120.0(3) . .
C11 C6 N1 118.6(2) . .
C7 C6 N1 121.4(3) . .
C8 C7 C6 118.3(3) . .
C8 C7 C12 120.0(3) . .
C6 C7 C12 121.7(3) . .
C9 C8 C7 121.6(3) . .
C9 C8 H8 119.2 . .
C7 C8 H8 119.2 . .
C10 C9 C8 119.6(3) . .
C10 C9 H9 120.2 . .
C8 C9 H9 120.2 . .
C9 C10 C11 121.3(4) . .
C9 C10 H10 119.4 . .
C11 C10 H10 119.4 . .
C10 C11 C6 119.2(3) . .
C10 C11 C13 120.9(3) . .
C6 C11 C13 120.0(3) . .
C7 C12 H12A 109.5 . .
C7 C12 H12B 109.5 . .
H12A C12 H12B 109.5 . .
C7 C12 H12C 109.5 . .
H12A C12 H12C 109.5 . .
H12B C12 H12C 109.5 . .
C11 C13 H13A 109.5 . .
C11 C13 H13B 109.5 . .
H13A C13 H13B 109.5 . .
C11 C13 H13C 109.5 . .
H13A C13 H13C 109.5 . .
H13B C13 H13C 109.5 . .
C19 C14 C15 118.4(3) . .
C19 C14 P1 119.7(2) . .
C15 C14 P1 121.8(2) . .
C16 C15 C14 120.5(3) . .
C16 C15 H15 119.8 . .
C14 C15 H15 119.8 . .
C17 C16 C15 120.3(3) . .
C17 C16 H16 119.8 . .
C15 C16 H16 119.8 . .
C16 C17 C18 120.1(3) . .
C16 C17 H17 120.0 . .
C18 C17 H17 120.0 . .
C17 C18 C19 119.9(3) . .
C17 C18 H18 120.0 . .
C19 C18 H18 120.0 . .
C14 C19 C18 120.7(3) . .
C14 C19 H19 119.6 . .
C18 C19 H19 119.6 . .
C21 C20 N2 126.0(2) . .
C21 C20 C24A 110.9(14) . .
N2 C20 C24A 122.9(14) . .
C21 C20 C24B 110.6(14) . .
N2 C20 C24B 123.3(14) . .
C24A C20 C24B 8(2) . .
C20 C21 C22A 112.4(17) . .
C20 C21 C22B 111.2(16) . .
C22A C21 C22B 5(3) . .
C20 C21 P1 116.56(19) . .
C22A C21 P1 131.1(16) . .
C22B C21 P1 132.1(16) . .
C30 C25 C26 120.5(2) . .
C30 C25 N2 120.1(2) . .
C26 C25 N2 119.4(2) . .
C27 C26 C25 119.0(3) . .
C27 C26 C31 120.4(3) . .
C25 C26 C31 120.6(3) . .
C28 C27 C26 120.8(3) . .
C28 C27 H27 119.6 . .
C26 C27 H27 119.6 . .
C29 C28 C27 120.2(3) . .
C29 C28 H28 119.9 . .
C27 C28 H28 119.9 . .
C28 C29 C30 121.1(3) . .
C28 C29 H29 119.5 . .
C30 C29 H29 119.5 . .
C25 C30 C29 118.4(3) . .
C25 C30 C32 120.8(2) . .
C29 C30 C32 120.8(3) . .
C26 C31 H31A 109.5 . .
C26 C31 H31B 109.5 . .
H31A C31 H31B 109.5 . .
C26 C31 H31C 109.5 . .
H31A C31 H31C 109.5 . .
H31B C31 H31C 109.5 . .
C30 C32 H32A 109.5 . .
C30 C32 H32B 109.5 . .
H32A C32 H32B 109.5 . .
C30 C32 H32C 109.5 . .
H32A C32 H32C 109.5 . .
H32B C32 H32C 109.5 . .
C33 O1 C36 105.4(2) . .
C33 O1 Zr1 132.08(16) . .
C36 O1 Zr1 115.49(14) . .
O1 C33 C34 106.5(2) . .
O1 C33 H33A 110.4 . .
C34 C33 H33A 110.4 . .
O1 C33 H33B 110.4 . .
C34 C33 H33B 110.4 . .
H33A C33 H33B 108.6 . .
C33 C34 C35 105.1(2) . .
C33 C34 H34A 110.7 . .
C35 C34 H34A 110.7 . .
C33 C34 H34B 110.7 . .
C35 C34 H34B 110.7 . .
H34A C34 H34B 108.8 . .
C36 C35 C34 104.5(2) . .
C36 C35 H35A 110.8 . .
C34 C35 H35A 110.8 . .
C36 C35 H35B 110.8 . .
C34 C35 H35B 110.8 . .
H35A C35 H35B 108.9 . .
O1 C36 C35 104.6(2) . .
O1 C36 H36A 110.8 . .
C35 C36 H36A 110.8 . .
O1 C36 H36B 110.8 . .
C35 C36 H36B 110.8 . .
H36A C36 H36B 108.9 . .
C1 N1 C6 115.1(2) . .
C1 N1 Zr1 121.46(16) . .
C6 N1 Zr1 122.52(16) . .
C20 N2 C25 114.7(2) . .
C20 N2 Zr1 123.39(16) . .
C25 N2 Zr1 120.75(16) . .
N3 N3 Zr1 70.17(15) 2_656 .
N3 N3 Zr1 66.58(14) 2_656 2_656
Zr1 N3 Zr1 136.75(10) . 2_656
C2 P1 C21 112.90(13) . .
C2 P1 C14 107.91(13) . .
C21 P1 C14 106.16(13) . .
C2 P1 Zr1 99.57(9) . .
C21 P1 Zr1 99.38(8) . .
C14 P1 Zr1 130.65(9) . .
N3 Zr1 N3 43.25(10) . 2_656
N3 Zr1 N2 112.90(9) . .
N3 Zr1 N2 114.38(9) 2_656 .
N3 Zr1 N1 116.92(8) . .
N3 Zr1 N1 129.59(8) 2_656 .
N2 Zr1 N1 115.70(8) . .
N3 Zr1 O1 123.62(7) . .
N3 Zr1 O1 82.05(7) 2_656 .
N2 Zr1 O1 99.80(7) . .
N1 Zr1 O1 84.39(7) . .
N3 Zr1 P1 82.57(6) . .
N3 Zr1 P1 125.31(6) 2_656 .
N2 Zr1 P1 74.63(6) . .
N1 Zr1 P1 74.29(5) . .
O1 Zr1 P1 152.24(5) . .
C100 O10 C100 100.4(17) 2_656 .
C101 C100 O10 106.3(14) . .
C101 C100 H10A 110.5 . .
O10 C100 H10A 110.5 . .
C101 C100 H10B 110.5 . .
O10 C100 H10B 110.5 . .
H10A C100 H10B 108.7 . .
C100 C101 C101 106.6(8) . 2_656
C100 C101 H10C 110.4 . .
C101 C101 H10C 110.4 2_656 .
C100 C101 H10D 110.4 . .
C101 C101 H10D 110.4 2_656 .
H10C C101 H10D 108.6 . .
C301 O30 C304 113.6(17) . .
O30 C301 C302 109.2(15) . .
O30 C301 H30A 109.8 . .
C302 C301 H30A 109.8 . .
O30 C301 H30B 109.8 . .
C302 C301 H30B 109.8 . .
H30A C301 H30B 108.3 . .
C301 C302 C303 104.8(14) . .
C301 C302 H30C 110.8 . .
C303 C302 H30C 110.8 . .
C301 C302 H30D 110.8 . .
C303 C302 H30D 110.8 . .
H30C C302 H30D 108.9 . .
C302 C303 C304 109.5(14) . .
C302 C303 H30E 109.8 . .
C304 C303 H30E 109.8 . .
C302 C303 H30F 109.8 . .
C304 C303 H30F 109.8 . .
H30E C303 H30F 108.2 . .
O30 C304 C303 97.9(14) . .
O30 C304 H30G 112.2 . .
C303 C304 H30G 112.2 . .
O30 C304 H30H 112.2 . .
C303 C304 H30H 112.2 . .
H30G C304 H30H 109.8 . .
C21 C22A C23A 104(3) . .
C21 C22A H22A 111.0 . .
C23A C22A H22A 111.0 . .
C21 C22A H22B 111.0 . .
C23A C22A H22B 111.0 . .
H22A C22A H22B 109.0 . .
C22A C23A C24A 105(2) . .
C22A C23A H23A 110.8 . .
C24A C23A H23A 110.8 . .
C22A C23A H23B 110.8 . .
C24A C23A H23B 110.8 . .
H23A C23A H23B 108.9 . .
C20 C24A C23A 102(2) . .
C20 C24A H24A 111.3 . .
C23A C24A H24A 111.3 . .
C20 C24A H24B 111.3 . .
C23A C24A H24B 111.3 . .
H24A C24A H24B 109.2 . .
C23B C22B C21 101(3) . .
C23B C22B H22C 111.6 . .
C21 C22B H22C 111.6 . .
C23B C22B H22D 111.6 . .
C21 C22B H22D 111.6 . .
H22C C22B H22D 109.4 . .
C24B C23B C22B 106(3) . .
C24B C23B H23C 110.5 . .
C22B C23B H23C 110.5 . .
C24B C23B H23D 110.5 . .
C22B C23B H23D 110.5 . .
H23C C23B H23D 108.6 . .
C20 C24B C23B 102(2) . .
C20 C24B H24C 111.3 . .
C23B C24B H24C 111.3 . .
C20 C24B H24D 111.3 . .
C23B C24B H24D 111.3 . .
H24C C24B H24D 109.2 . .
C201 O20 C204 107.7(12) . .
O20 C201 C202 112.7(13) . .
O20 C201 H20A 109.1 . .
C202 C201 H20A 109.1 . .
O20 C201 H20B 109.1 . .
C202 C201 H20B 109.1 . .
H20A C201 H20B 107.8 . .
C203 C202 C201 103.4(11) . .
C203 C202 H20C 111.1 . .
C201 C202 H20C 111.1 . .
C203 C202 H20D 111.1 . .
C201 C202 H20D 111.1 . .
H20C C202 H20D 109.1 . .
C202 C203 C204 108.9(10) . .
C202 C203 H20E 109.9 . .
C204 C203 H20E 109.9 . .
C202 C203 H20F 109.9 . .
C204 C203 H20F 109.9 . .
H20E C203 H20F 108.3 . .
O20 C204 C203 97.8(12) . .
O20 C204 H20G 112.2 . .
C203 C204 H20G 112.2 . .
O20 C204 H20H 112.2 . .
C203 C204 H20H 112.2 . .
H20G C204 H20H 109.8 . .

loop_
_geom_bond_atom_site_label_1
_geom_bond_atom_site_label_2
_geom_bond_distance
_geom_bond_site_symmetry_2
C1 C2 1.358(4) .
C1 N1 1.387(3) .
C1 C5 1.513(4) .
C2 C3 1.510(3) .
C2 P1 1.768(3) .
C3 C4 1.529(4) .
C3 H3A 0.9700 .
C3 H3B 0.9700 .
C4 C5 1.517(4) .
C4 H4A 0.9700 .
C4 H4B 0.9700 .
C5 H5A 0.9700 .
C5 H5B 0.9700 .
C6 C11 1.402(4) .
C6 C7 1.406(4) .
C6 N1 1.435(3) .
C7 C8 1.396(5) .
C7 C12 1.504(5) .
C8 C9 1.374(6) .
C8 H8 0.9300 .
C9 C10 1.368(6) .
C9 H9 0.9300 .
C10 C11 1.389(4) .
C10 H10 0.9300 .
C11 C13 1.506(5) .
C12 H12A 0.9600 .
C12 H12B 0.9600 .
C12 H12C 0.9600 .
C13 H13A 0.9600 .
C13 H13B 0.9600 .
C13 H13C 0.9600 .
C14 C19 1.387(4) .
C14 C15 1.397(4) .
C14 P1 1.816(3) .
C15 C16 1.384(4) .
C15 H15 0.9300 .
C16 C17 1.375(5) .
C16 H16 0.9300 .
C17 C18 1.376(5) .
C17 H17 0.9300 .
C18 C19 1.391(4) .
C18 H18 0.9300 .
C19 H19 0.9300 .
C20 C21 1.354(4) .
C20 N2 1.395(3) .
C20 C24A 1.51(4) .
C20 C24B 1.53(4) .
C21 C22A 1.48(5) .
C21 C22B 1.56(5) .
C21 P1 1.773(3) .
C25 C30 1.401(4) .
C25 C26 1.404(4) .
C25 N2 1.432(3) .
C26 C27 1.390(4) .
C26 C31 1.507(4) .
C27 C28 1.381(5) .
C27 H27 0.9300 .
C28 C29 1.370(5) .
C28 H28 0.9300 .
C29 C30 1.406(4) .
C29 H29 0.9300 .
C30 C32 1.492(4) .
C31 H31A 0.9600 .
C31 H31B 0.9600 .
C31 H31C 0.9600 .
C32 H32A 0.9600 .
C32 H32B 0.9600 .
C32 H32C 0.9600 .
O1 C33 1.442(3) .
O1 C36 1.463(3) .
O1 Zr1 2.3476(17) .
C33 C34 1.517(4) .
C33 H33A 0.9700 .
C33 H33B 0.9700 .
C34 C35 1.524(4) .
C34 H34A 0.9700 .
C34 H34B 0.9700 .
C35 C36 1.512(4) .
C35 H35A 0.9700 .
C35 H35B 0.9700 .
C36 H36A 0.9700 .
C36 H36B 0.9700 .
N1 Zr1 2.233(2) .
N2 Zr1 2.190(2) .
N3 N3 1.508(4) 2_656
N3 Zr1 2.020(2) .
N3 Zr1 2.071(2) 2_656
P1 Zr1 2.7133(7) .
Zr1 N3 2.071(2) 2_656
O10 C100 1.448(16) 2_656
O10 C100 1.467(17) .
C100 C101 1.402(15) .
C100 H10A 0.9700 .
C100 H10B 0.9700 .
C101 C101 1.431(17) 2_656
C101 H10C 0.9700 .
C101 H10D 0.9700 .
O30 C301 1.412(16) .
O30 C304 1.501(17) .
C301 C302 1.457(16) .
C301 H30A 0.9700 .
C301 H30B 0.9700 .
C302 C303 1.528(16) .
C302 H30C 0.9700 .
C302 H30D 0.9700 .
C303 C304 1.606(17) .
C303 H30E 0.9700 .
C303 H30F 0.9700 .
C304 H30G 0.9700 .
C304 H30H 0.9700 .
C22A C23A 1.54(5) .
C22A H22A 0.9700 .
C22A H22B 0.9700 .
C23A C24A 1.56(4) .
C23A H23A 0.9700 .
C23A H23B 0.9700 .
C24A H24A 0.9700 .
C24A H24B 0.9700 .
C22B C23B 1.54(5) .
C22B H22C 0.9700 .
C22B H22D 0.9700 .
C23B C24B 1.53(4) .
C23B H23C 0.9700 .
C23B H23D 0.9700 .
C24B H24C 0.9700 .
C24B H24D 0.9700 .
O20 C201 1.374(14) .
O20 C204 1.535(13) .
C201 C202 1.482(12) .
C201 H20A 0.9700 .
C201 H20B 0.9700 .
C202 C203 1.467(15) .
C202 H20C 0.9700 .
C202 H20D 0.9700 .
C203 C204 1.659(16) .
C203 H20E 0.9700 .
C203 H20F 0.9700 .
C204 H20G 0.9700 .
C204 H20H 0.9700 .

loop_
_geom_torsion_atom_site_label_1
_geom_torsion_atom_site_label_2
_geom_torsion_atom_site_label_3
_geom_torsion_atom_site_label_4
_geom_torsion
_geom_torsion_site_symmetry_1
_geom_torsion_site_symmetry_4
N1 C1 C2 C3 -174.0(3) . .
C5 C1 C2 C3 3.3(3) . .
N1 C1 C2 P1 3.4(4) . .
C5 C1 C2 P1 -179.3(2) . .
C1 C2 C3 C4 -12.8(3) . .
P1 C2 C3 C4 170.2(3) . .
C2 C3 C4 C5 17.1(4) . .
C2 C1 C5 C4 7.8(4) . .
N1 C1 C5 C4 -174.7(3) . .
C3 C4 C5 C1 -15.6(4) . .
C11 C6 C7 C8 2.0(4) . .
N1 C6 C7 C8 -176.8(3) . .
C11 C6 C7 C12 -176.4(3) . .
N1 C6 C7 C12 4.7(4) . .
C6 C7 C8 C9 -0.3(5) . .
C12 C7 C8 C9 178.2(3) . .
C7 C8 C9 C10 -1.1(5) . .
C8 C9 C10 C11 0.6(5) . .
C9 C10 C11 C6 1.1(4) . .
C9 C10 C11 C13 -177.9(3) . .
C7 C6 C11 C10 -2.4(4) . .
N1 C6 C11 C10 176.5(2) . .
C7 C6 C11 C13 176.5(3) . .
N1 C6 C11 C13 -4.6(4) . .
C19 C14 C15 C16 -0.8(4) . .
P1 C14 C15 C16 -178.2(2) . .
C14 C15 C16 C17 0.4(5) . .
C15 C16 C17 C18 0.3(6) . .
C16 C17 C18 C19 -0.5(6) . .
C15 C14 C19 C18 0.6(5) . .
P1 C14 C19 C18 178.0(3) . .
C17 C18 C19 C14 0.0(6) . .
N2 C20 C21 C22A -178.3(17) . .
C24A C20 C21 C22A -3(2) . .
C24B C20 C21 C22A 5(2) . .
N2 C20 C21 C22B 176.7(16) . .
C24A C20 C21 C22B -8(2) . .
C24B C20 C21 C22B 1(2) . .
N2 C20 C21 P1 0.5(4) . .
C24A C20 C21 P1 175.6(12) . .
C24B C20 C21 P1 -175.7(12) . .
C30 C25 C26 C27 1.8(4) . .
N2 C25 C26 C27 -178.8(2) . .
C30 C25 C26 C31 -176.7(3) . .
N2 C25 C26 C31 2.7(4) . .
C25 C26 C27 C28 -1.3(4) . .
C31 C26 C27 C28 177.3(3) . .
C26 C27 C28 C29 -0.3(5) . .
C27 C28 C29 C30 1.2(5) . .
C26 C25 C30 C29 -0.9(4) . .
N2 C25 C30 C29 179.7(2) . .
C26 C25 C30 C32 -178.1(3) . .
N2 C25 C30 C32 2.5(4) . .
C28 C29 C30 C25 -0.6(4) . .
C28 C29 C30 C32 176.6(3) . .
C36 O1 C33 C34 -32.7(4) . .
Zr1 O1 C33 C34 179.1(2) . .
O1 C33 C34 C35 14.2(4) . .
C33 C34 C35 C36 8.8(4) . .
C33 O1 C36 C35 38.2(3) . .
Zr1 O1 C36 C35 -167.44(17) . .
C34 C35 C36 O1 -28.4(3) . .
C2 C1 N1 C6 -161.2(3) . .
C5 C1 N1 C6 21.8(4) . .
C2 C1 N1 Zr1 7.9(4) . .
C5 C1 N1 Zr1 -169.1(2) . .
C11 C6 N1 C1 85.7(3) . .
C7 C6 N1 C1 -95.4(3) . .
C11 C6 N1 Zr1 -83.3(3) . .
C7 C6 N1 Zr1 95.5(3) . .
C21 C20 N2 C25 -166.1(3) . .
C24A C20 N2 C25 19.4(14) . .
C24B C20 N2 C25 9.7(14) . .
C21 C20 N2 Zr1 1.6(4) . .
C24A C20 N2 Zr1 -172.9(13) . .
C24B C20 N2 Zr1 177.3(14) . .
C30 C25 N2 C20 -108.6(3) . .
C26 C25 N2 C20 72.1(3) . .
C30 C25 N2 Zr1 83.4(3) . .
C26 C25 N2 Zr1 -96.0(2) . .
C1 C2 P1 C21 -114.3(2) . .
C3 C2 P1 C21 62.6(3) . .
C1 C2 P1 C14 128.7(2) . .
C3 C2 P1 C14 -54.4(3) . .
C1 C2 P1 Zr1 -9.7(2) . .
C3 C2 P1 Zr1 167.1(3) . .
C20 C21 P1 C2 102.9(2) . .
C22A C21 P1 C2 -79(2) . .
C22B C21 P1 C2 -72(2) . .
C20 C21 P1 C14 -139.0(2) . .
C22A C21 P1 C14 40(2) . .
C22B C21 P1 C14 46(2) . .
C20 C21 P1 Zr1 -1.7(2) . .
C22A C21 P1 Zr1 177(2) . .
C22B C21 P1 Zr1 -177(2) . .
C19 C14 P1 C2 160.6(2) . .
C15 C14 P1 C2 -22.0(3) . .
C19 C14 P1 C21 39.3(3) . .
C15 C14 P1 C21 -143.3(2) . .
C19 C14 P1 Zr1 -78.8(3) . .
C15 C14 P1 Zr1 98.5(2) . .
Zr1 N3 Zr1 N3 -0.42(18) 2_656 2_656
N3 N3 Zr1 N2 101.83(7) 2_656 .
Zr1 N3 Zr1 N2 101.42(16) 2_656 .
N3 N3 Zr1 N1 -120.23(8) 2_656 .
Zr1 N3 Zr1 N1 -120.64(15) 2_656 .
N3 N3 Zr1 O1 -18.34(6) 2_656 .
Zr1 N3 Zr1 O1 -18.8(2) 2_656 .
N3 N3 Zr1 P1 171.64(2) 2_656 .
Zr1 N3 Zr1 P1 171.22(17) 2_656 .
C20 N2 Zr1 N3 72.9(2) . .
C25 N2 Zr1 N3 -120.17(19) . .
C20 N2 Zr1 N3 120.3(2) . 2_656
C25 N2 Zr1 N3 -72.7(2) . 2_656
C20 N2 Zr1 N1 -65.6(2) . .
C25 N2 Zr1 N1 101.36(19) . .
C20 N2 Zr1 O1 -154.06(19) . .
C25 N2 Zr1 O1 12.9(2) . .
C20 N2 Zr1 P1 -1.96(18) . .
C25 N2 Zr1 P1 165.0(2) . .
C1 N1 Zr1 N3 -83.1(2) . .
C6 N1 Zr1 N3 85.2(2) . .
C1 N1 Zr1 N3 -133.29(19) . 2_656
C6 N1 Zr1 N3 35.1(2) . 2_656
C1 N1 Zr1 N2 53.7(2) . .
C6 N1 Zr1 N2 -137.98(19) . .
C1 N1 Zr1 O1 151.9(2) . .
C6 N1 Zr1 O1 -39.8(2) . .
C1 N1 Zr1 P1 -10.16(18) . .
C6 N1 Zr1 P1 158.2(2) . .
C33 O1 Zr1 N3 116.2(3) . .
C36 O1 Zr1 N3 -29.5(2) . .
C33 O1 Zr1 N3 103.6(3) . 2_656
C36 O1 Zr1 N3 -42.11(18) . 2_656
C33 O1 Zr1 N2 -9.9(3) . .
C36 O1 Zr1 N2 -155.62(18) . .
C33 O1 Zr1 N1 -125.0(3) . .
C36 O1 Zr1 N1 89.21(18) . .
C33 O1 Zr1 P1 -85.4(3) . .
C36 O1 Zr1 P1 128.82(16) . .
C2 P1 Zr1 N3 130.10(11) . .
C21 P1 Zr1 N3 -114.57(11) . .
C14 P1 Zr1 N3 6.33(14) . .
C2 P1 Zr1 N3 137.11(12) . 2_656
C21 P1 Zr1 N3 -107.55(12) . 2_656
C14 P1 Zr1 N3 13.34(15) . 2_656
C2 P1 Zr1 N2 -113.62(11) . .
C21 P1 Zr1 N2 1.71(11) . .
C14 P1 Zr1 N2 122.61(14) . .
C2 P1 Zr1 N1 9.37(11) . .
C21 P1 Zr1 N1 124.70(11) . .
C14 P1 Zr1 N1 -114.40(14) . .
C2 P1 Zr1 O1 -31.86(14) . .
C21 P1 Zr1 O1 83.47(14) . .
C14 P1 Zr1 O1 -155.63(15) . .
C100 O10 C100 C101 34.2(17) 2_656 .
O10 C100 C101 C101 -26(3) . 2_656
C304 O30 C301 C302 25(4) . .
O30 C301 C302 C303 -15(3) . .
C301 C302 C303 C304 2(4) . .
C301 O30 C304 C303 -21(4) . .
C302 C303 C304 O30 10(4) . .
C20 C21 C22A C23A -13(3) . .
C22B C21 C22A C23A 64(38) . .
P1 C21 C22A C23A 168.6(8) . .
C21 C22A C23A C24A 23(3) . .
C21 C20 C24A C23A 17.5(18) . .
N2 C20 C24A C23A -167.3(8) . .
C24B C20 C24A C23A -72(19) . .
C22A C23A C24A C20 -24(2) . .
C20 C21 C22B C23B 17(2) . .
C22A C21 C22B C23B -88(39) . .
P1 C21 C22B C23B -167.4(7) . .
C21 C22B C23B C24B -28(3) . .
C21 C20 C24B C23B -18.1(19) . .
N2 C20 C24B C23B 165.5(9) . .
C24A C20 C24B C23B 76(19) . .
C22B C23B C24B C20 29(2) . .
C204 O20 C201 C202 33(2) . .
O20 C201 C202 C203 -21(2) . .
C201 C202 C203 C204 2(2) . .
C201 O20 C204 C203 -27.8(19) . .
C202 C203 C204 O20 15(2) . .
